data_4327524
loop_
_publ_author_name
'Bor-Hunn Huang'
'Te-Liang Yu'
'Yi-Lun Huang'
'Bao-Tsan Ko'
'Chu-Chieh Lin'

_publ_section_title
;
 Reactions of Amides with Organoaluminum Compounds: Factors Affecting the
 Coordination Mode of Aluminum Amidates
;
_journal_name_full 'Inorganic Chemistry'
_journal_page_first 2987
_journal_page_last 2994
_journal_paper_doi 10.1021/ic011072+
_journal_volume 41
_journal_year 2002
_chemical_formula_sum 'C54 H53 Al3 Cl3 N3 O3'
_chemical_formula_weight 979.28
_chemical_name_systematic
;
  ?
;
_space_group_IT_number 2
_symmetry_cell_setting triclinic
_symmetry_space_group_name_Hall '-P 1'
_symmetry_space_group_name_H-M 'P -1'
_atom_sites_solution_hydrogens geom
_atom_sites_solution_primary direct
_atom_sites_solution_secondary difmap
_audit_creation_method SHELXL-97
_cell_angle_alpha 88.242(2)
_cell_angle_beta 72.244(2)
_cell_angle_gamma 87.145(2)
_cell_formula_units_Z 2
_cell_length_a 13.2398(12)
_cell_length_b 14.0254(14)
_cell_length_c 17.0097(16)
_cell_measurement_reflns_used 4098
_cell_measurement_temperature 293(2)
_cell_measurement_theta_max 23.641
_cell_measurement_theta_min 2.516
_cell_volume 3004.0(5)
_computing_cell_refinement 'Bruker SMART'
_computing_data_collection 'Bruker SMART'
_computing_data_reduction 'Bruker SHELXTL'
_computing_molecular_graphics 'Bruker SHELXTL'
_computing_publication_material 'Bruker SHELXTL'
_computing_structure_refinement 'SHELXL-97 (Sheldrick, 1997)'
_computing_structure_solution 'SHELXS-97 (Sheldrick, 1990)'
_diffrn_ambient_temperature 293(2)
_diffrn_measured_fraction_theta_full 0.982
_diffrn_measured_fraction_theta_max 0.982
_diffrn_measurement_device_type 'CCD area detector'
_diffrn_measurement_method 'phi and omega scans'
_diffrn_radiation_monochromator graphite
_diffrn_radiation_source 'fine-focus sealed tube'
_diffrn_radiation_type MoK\a
_diffrn_radiation_wavelength 0.71073
_diffrn_reflns_av_R_equivalents 0.0239
_diffrn_reflns_av_sigmaI/netI 0.0538
_diffrn_reflns_limit_h_max 16
_diffrn_reflns_limit_h_min -12
_diffrn_reflns_limit_k_max 17
_diffrn_reflns_limit_k_min -10
_diffrn_reflns_limit_l_max 20
_diffrn_reflns_limit_l_min -20
_diffrn_reflns_number 16993
_diffrn_reflns_theta_full 26.03
_diffrn_reflns_theta_max 26.03
_diffrn_reflns_theta_min 1.91
_exptl_absorpt_coefficient_mu 0.235
_exptl_absorpt_correction_T_max 1.000
_exptl_absorpt_correction_T_min 0.605
_exptl_absorpt_correction_type SADABS
_exptl_crystal_colour colorless
_exptl_crystal_density_diffrn 1.083
_exptl_crystal_description parallelpiped
_exptl_crystal_F_000 1024
_exptl_crystal_size_max 0.60
_exptl_crystal_size_mid 0.36
_exptl_crystal_size_min 0.18
_refine_diff_density_max 0.344
_refine_diff_density_min -0.340
_refine_diff_density_rms 0.053
_refine_ls_extinction_method none
_refine_ls_goodness_of_fit_ref 0.994
_refine_ls_hydrogen_treatment mixed
_refine_ls_matrix_type full
_refine_ls_number_parameters 630
_refine_ls_number_reflns 11637
_refine_ls_number_restraints 0
_refine_ls_restrained_S_all 0.994
_refine_ls_R_factor_all 0.1211
_refine_ls_R_factor_gt 0.0603
_refine_ls_shift/su_max 4.381
_refine_ls_shift/su_mean 0.110
_refine_ls_structure_factor_coef Fsqd
_refine_ls_weighting_details 'calc w=1/[\s^2^(Fo^2^)+(0.1000P)^2^+0.0000P] where P=(Fo^2^+2Fc^2^)/3'
_refine_ls_weighting_scheme calc
_refine_ls_wR_factor_gt 0.1617
_refine_ls_wR_factor_ref 0.1950
_reflns_number_gt 5711
_reflns_number_total 11637
_reflns_threshold_expression >2sigma(I)
_cod_data_source_file ic0110722B_13.cif
_cod_data_source_block 15
_cod_database_code 4327524

loop_
_symmetry_equiv_pos_as_xyz
'x, y, z'
'-x, -y, -z'

loop_
_atom_site_label
_atom_site_type_symbol
_atom_site_fract_x
_atom_site_fract_y
_atom_site_fract_z
_atom_site_U_iso_or_equiv
_atom_site_adp_type
_atom_site_occupancy
_atom_site_symmetry_multiplicity
_atom_site_calc_flag
_atom_site_refinement_flags
Al1 Al 0.27006(8) 0.61617(6) 0.13466(6) 0.0700(3) Uani 1 1 d .
Al2 Al 0.07962(8) 0.70433(6) 0.39213(5) 0.0631(3) Uani 1 1 d .
Al3 Al -0.09699(8) 0.63604(7) 0.22038(6) 0.0683(3) Uani 1 1 d .
Cl1 Cl 0.33810(13) 1.05521(13) 0.53755(10) 0.1748(7) Uani 1 1 d .
Cl2 Cl -0.22008(10) 1.06158(12) 0.02073(10) 0.1588(7) Uani 1 1 d .
Cl3 Cl 0.39856(13) 0.11409(8) 0.14106(10) 0.1620(6) Uani 1 1 d .
O1 O 0.22305(16) 0.69097(14) 0.22567(12) 0.0673(5) Uani 1 1 d .
O2 O -0.00105(15) 0.73444(13) 0.32570(11) 0.0612(5) Uani 1 1 d .
O3 O 0.03719(17) 0.58645(14) 0.20247(13) 0.0718(6) Uani 1 1 d .
N1 N 0.2124(2) 0.76782(17) 0.34072(15) 0.0650(6) Uani 1 1 d .
N2 N -0.06461(19) 0.77034(16) 0.22065(14) 0.0583(6) Uani 1 1 d .
N3 N 0.1896(2) 0.49960(16) 0.16757(14) 0.0653(7) Uani 1 1 d .
C1 C 0.2637(2) 0.7504(2) 0.2633(2) 0.0642(8) Uani 1 1 d .
C2 C 0.3628(3) 0.7970(2) 0.2147(2) 0.0728(9) Uani 1 1 d .
C3 C 0.4517(3) 0.7947(3) 0.2423(3) 0.1025(12) Uani 1 1 d .
H3A H 0.4490 0.7662 0.2930 0.123 Uiso 1 1 calc R
C4 C 0.5445(4) 0.8353(4) 0.1937(4) 0.1304(18) Uani 1 1 d .
H4A H 0.6048 0.8337 0.2111 0.157 Uiso 1 1 calc R
C5 C 0.5453(4) 0.8786(4) 0.1182(4) 0.1253(18) Uani 1 1 d .
H5A H 0.6068 0.9061 0.0854 0.150 Uiso 1 1 calc R
C6 C 0.4586(4) 0.8811(3) 0.0924(3) 0.1009(13) Uani 1 1 d .
H6A H 0.4603 0.9110 0.0424 0.121 Uiso 1 1 calc R
C7 C 0.3676(3) 0.8394(2) 0.1397(2) 0.0788(9) Uani 1 1 d .
H7A H 0.3086 0.8399 0.1208 0.095 Uiso 1 1 calc R
C8 C 0.2477(3) 0.8385(2) 0.3853(2) 0.0714(8) Uani 1 1 d .
C9 C 0.2806(4) 0.8099(3) 0.4511(2) 0.1068(13) Uani 1 1 d .
H9A H 0.2842 0.7454 0.4650 0.128 Uiso 1 1 calc R
C10 C 0.3090(4) 0.8795(5) 0.4979(3) 0.1262(17) Uani 1 1 d .
H10A H 0.3315 0.8612 0.5431 0.151 Uiso 1 1 calc R
C11 C 0.3034(4) 0.9722(4) 0.4768(3) 0.1113(14) Uani 1 1 d .
C12 C 0.2711(3) 1.0004(3) 0.4121(3) 0.1076(13) Uani 1 1 d .
H12A H 0.2680 1.0649 0.3983 0.129 Uiso 1 1 calc R
C13 C 0.2423(3) 0.9338(3) 0.3661(2) 0.0876(10) Uani 1 1 d .
H13A H 0.2190 0.9536 0.3216 0.105 Uiso 1 1 calc R
C14 C -0.0190(2) 0.7973(2) 0.27474(17) 0.0564(7) Uani 1 1 d .
C15 C 0.0108(3) 0.8974(2) 0.27920(19) 0.0650(8) Uani 1 1 d .
C16 C 0.0772(3) 0.9423(3) 0.2106(2) 0.0834(10) Uani 1 1 d .
H16A H 0.1055 0.9090 0.1618 0.100 Uiso 1 1 calc R
C17 C 0.1016(4) 1.0362(3) 0.2144(4) 0.1181(16) Uani 1 1 d .
H17A H 0.1477 1.0659 0.1688 0.142 Uiso 1 1 calc R
C18 C 0.0574(6) 1.0853(4) 0.2858(6) 0.153(3) Uani 1 1 d .
H18A H 0.0729 1.1489 0.2884 0.183 Uiso 1 1 calc R
C19 C -0.0088(5) 1.0420(4) 0.3529(4) 0.1313(19) Uani 1 1 d .
H19A H -0.0394 1.0768 0.4006 0.158 Uiso 1 1 calc R
C20 C -0.0315(3) 0.9467(3) 0.3514(2) 0.0894(11) Uani 1 1 d .
H20A H -0.0746 0.9167 0.3983 0.107 Uiso 1 1 calc R
C21 C -0.1006(2) 0.8420(2) 0.17210(18) 0.0595(7) Uani 1 1 d .
C22 C -0.1794(2) 0.9082(2) 0.2096(2) 0.0709(8) Uani 1 1 d .
H22A H -0.2085 0.9074 0.2667 0.085 Uiso 1 1 calc R
C23 C -0.2155(3) 0.9762(3) 0.1623(3) 0.0886(11) Uani 1 1 d .
H23A H -0.2682 1.0216 0.1874 0.106 Uiso 1 1 calc R
C24 C -0.1726(3) 0.9753(3) 0.0785(3) 0.0919(12) Uani 1 1 d .
C25 C -0.0958(3) 0.9107(3) 0.0406(2) 0.0960(12) Uani 1 1 d .
H25A H -0.0674 0.9116 -0.0166 0.115 Uiso 1 1 calc R
C26 C -0.0595(3) 0.8432(3) 0.0877(2) 0.0804(10) Uani 1 1 d .
H26A H -0.0068 0.7981 0.0619 0.096 Uiso 1 1 calc R
C27 C 0.0859(3) 0.5042(2) 0.19058(17) 0.0636(8) Uani 1 1 d .
C28 C 0.0205(3) 0.4177(2) 0.2020(2) 0.0702(8) Uani 1 1 d .
C29 C -0.0444(3) 0.3931(3) 0.2783(2) 0.0913(11) Uani 1 1 d .
H29A H -0.0467 0.4288 0.3240 0.110 Uiso 1 1 calc R
C30 C -0.1071(4) 0.3144(3) 0.2876(3) 0.1214(16) Uani 1 1 d .
H30A H -0.1501 0.2969 0.3398 0.146 Uiso 1 1 calc R
C31 C -0.1062(5) 0.2624(3) 0.2207(5) 0.1326(18) Uani 1 1 d .
H31A H -0.1490 0.2105 0.2268 0.159 Uiso 1 1 calc R
C32 C -0.0423(5) 0.2878(4) 0.1460(4) 0.1362(18) Uani 1 1 d .
H32A H -0.0409 0.2525 0.1002 0.163 Uiso 1 1 calc R
C33 C 0.0206(4) 0.3641(3) 0.1360(3) 0.1085(13) Uani 1 1 d .
H33A H 0.0642 0.3800 0.0835 0.130 Uiso 1 1 calc R
C34 C 0.2417(3) 0.4065(2) 0.16106(19) 0.0701(8) Uani 1 1 d .
C35 C 0.3009(3) 0.3729(3) 0.0855(2) 0.1009(13) Uani 1 1 d .
H35A H 0.3073 0.4103 0.0383 0.121 Uiso 1 1 calc R
C36 C 0.3513(4) 0.2833(3) 0.0793(3) 0.1161(15) Uani 1 1 d .
H36A H 0.3924 0.2608 0.0281 0.139 Uiso 1 1 calc R
C37 C 0.3404(3) 0.2291(3) 0.1478(3) 0.1041(13) Uani 1 1 d .
C38 C 0.2855(3) 0.2637(3) 0.2246(2) 0.0945(12) Uani 1 1 d .
H38A H 0.2817 0.2270 0.2718 0.113 Uiso 1 1 calc R
C39 C 0.2368(3) 0.3522(2) 0.2307(2) 0.0784(9) Uani 1 1 d .
H39A H 0.2000 0.3762 0.2825 0.094 Uiso 1 1 calc R
C40 C 0.4188(3) 0.5787(3) 0.1162(3) 0.1162(15) Uani 1 1 d .
H40A H 0.4392 0.5331 0.0718 0.139 Uiso 1 1 calc R
H40B H 0.4600 0.6348 0.0967 0.139 Uiso 1 1 calc R
C41 C 0.4516(4) 0.5358(4) 0.1876(5) 0.169(3) Uani 1 1 d .
H41A H 0.5267 0.5212 0.1700 0.254 Uiso 1 1 calc R
H41B H 0.4145 0.4782 0.2063 0.254 Uiso 1 1 calc R
H41C H 0.4344 0.5804 0.2318 0.254 Uiso 1 1 calc R
C42 C 0.2271(4) 0.6779(3) 0.0437(2) 0.1024(13) Uani 1 1 d .
C43 C 0.3143(8) 0.6871(8) -0.0391(5) 0.145(3) Uani 0.60 1 d P
H43A H 0.2861 0.7176 -0.0797 0.217 Uiso 0.60 1 d PR
H43B H 0.3701 0.7239 -0.0322 0.217 Uiso 0.60 1 d PR
H43C H 0.3420 0.6242 -0.0572 0.217 Uiso 0.60 1 d PR
C43' C 0.221(2) 0.6238(12) -0.0151(12) 0.214(10) Uani 0.40 1 d P
H43D H 0.1998 0.6605 -0.0562 0.321 Uiso 0.40 1 d PR
H43E H 0.2902 0.5939 -0.0399 0.321 Uiso 0.40 1 d PR
H43F H 0.1711 0.5757 0.0078 0.321 Uiso 0.40 1 d PR
C44 C 0.1088(3) 0.5672(2) 0.3966(2) 0.0775(9) Uani 1 1 d .
H44A H 0.0434 0.5366 0.4256 0.093 Uiso 1 1 calc R
H44B H 0.1328 0.5432 0.3407 0.093 Uiso 1 1 calc R
C45 C 0.1921(4) 0.5396(3) 0.4392(4) 0.1402(19) Uani 1 1 d .
H45A H 0.2031 0.4714 0.4393 0.210 Uiso 1 1 calc R
H45B H 0.1682 0.5615 0.4950 0.210 Uiso 1 1 calc R
H45C H 0.2576 0.5684 0.4101 0.210 Uiso 1 1 calc R
C46 C 0.0107(3) 0.7653(3) 0.4980(2) 0.0880(11) Uani 1 1 d .
H46A H 0.0511 0.7476 0.5355 0.106 Uiso 1 1 calc R
H46B H 0.0132 0.8339 0.4896 0.106 Uiso 1 1 calc R
C47 C -0.1027(4) 0.7403(4) 0.5383(3) 0.1305(17) Uani 1 1 d .
H47A H -0.1302 0.7731 0.5896 0.196 Uiso 1 1 calc R
H47B H -0.1062 0.6727 0.5484 0.196 Uiso 1 1 calc R
H47C H -0.1442 0.7592 0.5025 0.196 Uiso 1 1 calc R
C48 C -0.1968(3) 0.6057(3) 0.3288(3) 0.1056(13) Uani 1 1 d .
H48A H -0.2296 0.5462 0.3253 0.127 Uiso 1 1 calc R
H48B H -0.1577 0.5961 0.3684 0.127 Uiso 1 1 calc R
C49 C -0.2844(5) 0.6838(5) 0.3603(4) 0.213(4) Uani 1 1 d .
H49A H -0.3303 0.6651 0.4135 0.319 Uiso 1 1 calc R
H49B H -0.3249 0.6924 0.3223 0.319 Uiso 1 1 calc R
H49C H -0.2527 0.7426 0.3649 0.319 Uiso 1 1 calc R
C50 C -0.1373(4) 0.6129(3) 0.1213(3) 0.1112(14) Uani 1 1 d .
C51 C -0.2395(10) 0.6503(9) 0.1254(7) 0.177(4) Uani 0.60 1 d P
H51A H -0.2575 0.6380 0.0762 0.265 Uiso 0.60 1 d PR
H51B H -0.2888 0.6202 0.1718 0.265 Uiso 0.60 1 d PR
H51C H -0.2429 0.7179 0.1337 0.265 Uiso 0.60 1 d PR
C51' C -0.2129(16) 0.5363(11) 0.1278(10) 0.191(8) Uani 0.40 1 d P
H51D H -0.2291 0.5295 0.0770 0.286 Uiso 0.40 1 d PR
H51E H -0.1814 0.4774 0.1414 0.286 Uiso 0.40 1 d PR
H51F H -0.2769 0.5519 0.1712 0.286 Uiso 0.40 1 d PR
C61 C 0.4604(19) 0.8732(19) 0.6871(15) 0.258(9) Uiso 0.50 1 d P
C62 C 0.415(2) 0.801(3) 0.731(2) 0.171(11) Uiso 0.25 1 d P
C62' C 0.501(4) 0.791(4) 0.655(3) 0.228(16) Uiso 0.25 1 d P
C63 C 0.425(4) 0.700(5) 0.730(3) 0.24(2) Uiso 0.25 1 d P
C63' C 0.419(6) 0.738(6) 0.699(6) 0.27(3) Uiso 0.25 1 d P
C64 C 0.497(5) 0.714(6) 0.642(3) 0.234(18) Uiso 0.25 1 d P
C64' C 0.413(3) 0.649(3) 0.696(4) 0.209(14) Uiso 0.25 1 d P
C65 C 0.532(4) 0.639(5) 0.626(3) 0.244(19) Uiso 0.25 1 d P
C65' C 0.440(4) 0.635(4) 0.624(4) 0.250(19) Uiso 0.25 1 d P
C66 C 0.491(4) 0.561(4) 0.623(3) 0.239(17) Uiso 0.25 1 d P
C66' C 0.468(4) 0.575(4) 0.562(3) 0.232(18) Uiso 0.25 1 d P

loop_
_atom_site_aniso_label
_atom_site_aniso_U_11
_atom_site_aniso_U_22
_atom_site_aniso_U_33
_atom_site_aniso_U_23
_atom_site_aniso_U_13
_atom_site_aniso_U_12
Al1 0.0902(7) 0.0493(5) 0.0591(5) -0.0023(4) -0.0053(5) -0.0052(5)
Al2 0.0864(7) 0.0562(5) 0.0460(5) -0.0013(4) -0.0188(4) -0.0059(5)
Al3 0.0827(7) 0.0531(5) 0.0691(6) -0.0054(4) -0.0217(5) -0.0100(5)
Cl1 0.1755(13) 0.1861(15) 0.1768(14) -0.1001(12) -0.0601(11) -0.0378(11)
Cl2 0.1236(9) 0.1692(13) 0.1701(13) 0.1046(11) -0.0379(9) 0.0115(9)
Cl3 0.2013(14) 0.0683(7) 0.1658(12) 0.0029(7) 0.0108(10) 0.0468(8)
O1 0.0768(14) 0.0604(13) 0.0602(12) -0.0079(10) -0.0124(10) -0.0111(11)
O2 0.0799(13) 0.0537(12) 0.0501(11) 0.0000(9) -0.0196(10) -0.0044(10)
O3 0.0902(15) 0.0476(12) 0.0754(14) -0.0044(10) -0.0216(11) -0.0014(11)
N1 0.0788(17) 0.0595(15) 0.0583(15) -0.0034(12) -0.0224(13) -0.0057(13)
N2 0.0747(16) 0.0503(14) 0.0517(13) -0.0029(11) -0.0217(12) -0.0015(12)
N3 0.0849(19) 0.0458(14) 0.0565(15) -0.0029(11) -0.0087(13) -0.0003(13)
C1 0.069(2) 0.0543(18) 0.069(2) -0.0012(15) -0.0192(17) -0.0038(15)
C2 0.070(2) 0.0573(19) 0.086(2) -0.0125(17) -0.0142(18) -0.0036(16)
C3 0.085(3) 0.106(3) 0.120(3) -0.012(3) -0.034(3) -0.011(2)
C4 0.079(3) 0.137(5) 0.170(5) -0.025(4) -0.025(3) -0.027(3)
C5 0.091(4) 0.099(4) 0.158(5) -0.029(3) 0.008(3) -0.029(3)
C6 0.105(3) 0.061(2) 0.109(3) -0.006(2) 0.009(3) -0.010(2)
C7 0.082(2) 0.0535(19) 0.086(2) 0.0014(17) -0.0044(19) -0.0028(17)
C8 0.085(2) 0.069(2) 0.067(2) -0.0096(16) -0.0310(17) -0.0052(17)
C9 0.148(4) 0.099(3) 0.094(3) -0.004(2) -0.065(3) -0.018(3)
C10 0.156(4) 0.146(5) 0.101(3) -0.017(3) -0.072(3) -0.022(4)
C11 0.115(3) 0.108(4) 0.118(4) -0.044(3) -0.040(3) -0.015(3)
C12 0.123(3) 0.075(3) 0.139(4) -0.030(3) -0.057(3) -0.004(2)
C13 0.105(3) 0.067(2) 0.101(3) -0.0149(19) -0.046(2) 0.002(2)
C14 0.0622(18) 0.0515(17) 0.0501(16) -0.0067(13) -0.0091(14) 0.0006(14)
C15 0.078(2) 0.0499(17) 0.073(2) -0.0058(15) -0.0321(17) -0.0009(15)
C16 0.093(3) 0.071(2) 0.094(3) 0.0154(19) -0.038(2) -0.021(2)
C17 0.138(4) 0.073(3) 0.172(5) 0.039(3) -0.087(4) -0.042(3)
C18 0.192(6) 0.053(3) 0.275(9) -0.001(4) -0.160(7) -0.018(3)
C19 0.164(5) 0.071(3) 0.188(6) -0.062(3) -0.097(4) 0.025(3)
C20 0.111(3) 0.068(2) 0.097(3) -0.0324(19) -0.041(2) 0.007(2)
C21 0.0683(19) 0.0522(17) 0.0590(18) 0.0022(13) -0.0204(15) -0.0070(14)
C22 0.073(2) 0.064(2) 0.076(2) 0.0051(16) -0.0234(17) -0.0043(17)
C23 0.076(2) 0.073(2) 0.113(3) 0.012(2) -0.026(2) 0.0024(19)
C24 0.074(2) 0.097(3) 0.105(3) 0.045(2) -0.033(2) -0.013(2)
C25 0.090(3) 0.119(3) 0.072(2) 0.031(2) -0.019(2) -0.001(3)
C26 0.089(2) 0.084(2) 0.066(2) 0.0082(18) -0.0218(18) 0.0044(19)
C27 0.095(3) 0.0480(18) 0.0468(16) -0.0048(13) -0.0196(16) -0.0048(17)
C28 0.094(2) 0.0501(18) 0.070(2) -0.0041(15) -0.0286(18) -0.0086(16)
C29 0.119(3) 0.072(2) 0.087(3) 0.0106(19) -0.034(2) -0.031(2)
C30 0.129(4) 0.095(3) 0.139(4) 0.037(3) -0.037(3) -0.042(3)
C31 0.157(5) 0.071(3) 0.189(6) -0.002(4) -0.078(5) -0.032(3)
C32 0.180(5) 0.085(3) 0.160(5) -0.037(3) -0.070(4) -0.025(3)
C33 0.146(4) 0.082(3) 0.100(3) -0.024(2) -0.037(3) -0.020(3)
C34 0.093(2) 0.0439(16) 0.0642(19) -0.0028(14) -0.0110(17) 0.0009(16)
C35 0.153(4) 0.060(2) 0.066(2) -0.0040(17) 0.001(2) 0.017(2)
C36 0.163(4) 0.069(3) 0.083(3) -0.007(2) 0.006(3) 0.025(3)
C37 0.123(3) 0.057(2) 0.107(3) 0.000(2) 0.001(2) 0.019(2)
C38 0.114(3) 0.062(2) 0.090(3) 0.0172(19) -0.008(2) 0.011(2)
C39 0.099(2) 0.060(2) 0.063(2) 0.0004(16) -0.0067(17) 0.0065(18)
C40 0.112(3) 0.073(3) 0.138(4) -0.010(3) 0.001(3) -0.003(2)
C41 0.131(4) 0.103(4) 0.283(8) 0.035(5) -0.081(5) -0.008(3)
C42 0.151(4) 0.089(3) 0.063(2) 0.012(2) -0.024(2) -0.022(3)
C43 0.169(8) 0.148(8) 0.092(6) 0.034(5) -0.003(5) -0.023(6)
C43' 0.40(3) 0.143(14) 0.182(15) 0.045(12) -0.22(2) -0.045(17)
C44 0.110(3) 0.0575(19) 0.0647(19) 0.0058(15) -0.0262(18) -0.0067(18)
C45 0.176(5) 0.079(3) 0.200(5) 0.027(3) -0.111(4) -0.002(3)
C46 0.121(3) 0.084(2) 0.0559(19) -0.0096(17) -0.022(2) -0.004(2)
C47 0.146(4) 0.131(4) 0.080(3) -0.019(3) 0.020(3) -0.015(3)
C48 0.109(3) 0.088(3) 0.106(3) 0.005(2) -0.009(2) -0.027(2)
C49 0.187(6) 0.146(5) 0.203(7) -0.002(5) 0.092(5) 0.007(5)
C50 0.141(4) 0.094(3) 0.127(4) -0.027(3) -0.082(3) -0.003(3)
C51 0.228(12) 0.168(11) 0.182(10) -0.033(8) -0.130(9) 0.001(9)
C51' 0.32(2) 0.135(13) 0.194(15) 0.014(11) -0.183(16) -0.083(14)

loop_
_atom_type_symbol
_atom_type_description
_atom_type_scat_dispersion_real
_atom_type_scat_dispersion_imag
_atom_type_scat_source
C C 0.0033 0.0016 'International Tables Vol C Tables 4.2.6.8 and 6.1.1.4'
H H 0.0000 0.0000 'International Tables Vol C Tables 4.2.6.8 and 6.1.1.4'
N N 0.0061 0.0033 'International Tables Vol C Tables 4.2.6.8 and 6.1.1.4'
O O 0.0106 0.0060 'International Tables Vol C Tables 4.2.6.8 and 6.1.1.4'
Al Al 0.0645 0.0514 'International Tables Vol C Tables 4.2.6.8 and 6.1.1.4'
Cl Cl 0.1484 0.1585 'International Tables Vol C Tables 4.2.6.8 and 6.1.1.4'

loop_
_geom_angle_atom_site_label_1
_geom_angle_atom_site_label_2
_geom_angle_atom_site_label_3
_geom_angle
_geom_angle_site_symmetry_1
O1 Al1 C40 109.59(17) .
O1 Al1 N3 103.84(10) .
C40 Al1 N3 106.76(16) .
O1 Al1 C42 109.05(15) .
C40 Al1 C42 118.8(2) .
N3 Al1 C42 107.70(16) .
O2 Al2 C44 111.54(12) .
O2 Al2 C46 107.18(14) .
C44 Al2 C46 116.03(15) .
O2 Al2 N1 104.56(10) .
C44 Al2 N1 109.33(14) .
C46 Al2 N1 107.51(14) .
O3 Al3 N2 97.35(10) .
O3 Al3 C50 107.09(17) .
N2 Al3 C50 108.67(16) .
O3 Al3 C48 115.25(16) .
N2 Al3 C48 107.44(15) .
C50 Al3 C48 118.8(2) .
C1 O1 Al1 136.8(2) .
C14 O2 Al2 144.21(19) .
C27 O3 Al3 138.0(2) .
C1 N1 C8 120.9(3) .
C1 N1 Al2 118.5(2) .
C8 N1 Al2 120.3(2) .
C14 N2 C21 118.9(2) .
C14 N2 Al3 118.12(19) .
C21 N2 Al3 122.49(18) .
C27 N3 C34 117.6(3) .
C27 N3 Al1 120.5(2) .
C34 N3 Al1 121.7(2) .
O1 C1 N1 117.4(3) .
O1 C1 C2 117.9(3) .
N1 C1 C2 124.6(3) .
C7 C2 C3 119.6(4) .
C7 C2 C1 119.2(3) .
C3 C2 C1 121.1(3) .
C2 C3 C4 119.7(5) .
C3 C4 C5 118.7(5) .
C6 C5 C4 121.2(5) .
C5 C6 C7 120.0(5) .
C6 C7 C2 120.8(4) .
C9 C8 C13 119.7(3) .
C9 C8 N1 118.9(3) .
C13 C8 N1 121.3(3) .
C8 C9 C10 119.0(4) .
C11 C10 C9 119.7(4) .
C12 C11 C10 121.3(4) .
C12 C11 Cl1 121.0(4) .
C10 C11 Cl1 117.7(4) .
C11 C12 C13 120.0(4) .
C8 C13 C12 120.4(4) .
O2 C14 N2 118.2(3) .
O2 C14 C15 119.3(3) .
N2 C14 C15 122.5(3) .
C20 C15 C16 119.9(3) .
C20 C15 C14 119.4(3) .
C16 C15 C14 120.6(3) .
C15 C16 C17 120.3(4) .
C18 C17 C16 119.4(5) .
C19 C18 C17 120.5(5) .
C18 C19 C20 121.0(5) .
C15 C20 C19 118.7(4) .
C26 C21 C22 119.2(3) .
C26 C21 N2 120.5(3) .
C22 C21 N2 120.3(3) .
C21 C22 C23 120.2(3) .
C24 C23 C22 119.0(3) .
C25 C24 C23 121.7(3) .
C25 C24 Cl2 120.4(3) .
C23 C24 Cl2 117.8(3) .
C24 C25 C26 119.3(4) .
C21 C26 C25 120.6(3) .
O3 C27 N3 118.9(3) .
O3 C27 C28 118.0(3) .
N3 C27 C28 123.1(3) .
C29 C28 C33 118.4(3) .
C29 C28 C27 120.4(3) .
C33 C28 C27 121.1(3) .
C28 C29 C30 119.9(4) .
C31 C30 C29 120.6(5) .
C32 C31 C30 118.9(5) .
C31 C32 C33 121.2(5) .
C28 C33 C32 121.0(4) .
C35 C34 C39 119.3(3) .
C35 C34 N3 120.2(3) .
C39 C34 N3 120.5(3) .
C34 C35 C36 120.1(3) .
C37 C36 C35 119.6(4) .
C36 C37 C38 121.0(4) .
C36 C37 Cl3 120.4(3) .
C38 C37 Cl3 118.6(3) .
C39 C38 C37 119.3(3) .
C38 C39 C34 120.6(3) .
C41 C40 Al1 118.3(3) .
C43' C42 C43 63.3(10) .
C43' C42 Al1 117.3(7) .
C43 C42 Al1 116.3(5) .
C42 C43 C43' 50.6(7) .
C42 C43' C43 66.0(8) .
C45 C44 Al2 113.4(3) .
C47 C46 Al2 115.0(3) .
C49 C48 Al3 113.3(3) .
C51 C50 C51' 68.2(8) .
C51 C50 Al3 113.5(5) .
C51' C50 Al3 116.4(6) .
C50 C51 C51' 58.1(8) .
C50 C51' C51 53.7(6) .
C62' C61 C62 67(3) .
C63' C62 C62' 64(6) .
C63' C62 C61 116(6) .
C62' C62 C61 57(3) .
C63' C62 C63 32(6) .
C62' C62 C63 82(4) .
C61 C62 C63 139(4) .
C64 C62' C63' 59(5) .
C64 C62' C61 154(6) .
C63' C62' C61 96(6) .
C64 C62' C62 101(5) .
C63' C62' C62 44(4) .
C61 C62' C62 56(3) .
C64 C62' C63 54(5) .
C63' C62' C63 20(4) .
C61 C62' C63 105(4) .
C62 C62' C63 49(3) .
C63' C63 C64' 92(10) .
C63' C63 C62 45(9) .
C64' C63 C62 136(6) .
C63' C63 C64 53(8) .
C64' C63 C64 72(5) .
C62 C63 C64 85(5) .
C63' C63 C62' 38(7) .
C64' C63 C62' 105(5) .
C62 C63 C62' 50(3) .
C64 C63 C62' 36(3) .
C63' C63 C65 83(10) .
C64' C63 C65 52(4) .
C62 C63 C65 117(4) .
C64 C63 C65 32(3) .
C62' C63 C65 67(3) .
C63 C63' C62 103(10) .
C63 C63' C62' 122(10) .
C62 C63' C62' 73(7) .
C63 C63' C64' 51(7) .
C62 C63' C64' 152(10) .
C62' C63' C64' 126(8) .
C63 C63' C64 97(10) .
C62 C63' C64 122(10) .
C62' C63' C64 51(5) .
C64' C63' C64 76(7) .
C62' C64 C65 155(8) .
C62' C64 C63' 70(6) .
C65 C64 C63' 128(9) .
C62' C64 C64' 123(7) .
C65 C64 C64' 76(5) .
C63' C64 C64' 53(5) .
C62' C64 C63 89(6) .
C65 C64 C63 102(6) .
C63' C64 C63 30(5) .
C64' C64 C63 37(3) .
C62' C64 C65' 150(7) .
C65 C64 C65' 55(4) .
C63' C64 C65' 90(7) .
C64' C64 C65' 47(3) .
C63 C64 C65' 84(4) .
C63 C64' C63' 37(5) .
C63 C64' C65 100(5) .
C63' C64' C65 92(5) .
C63 C64' C65' 134(7) .
C63' C64' C65' 103(7) .
C65 C64' C65' 48(3) .
C63 C64' C66 138(6) .
C63' C64' C66 132(6) .
C65 C64' C66 42(3) .
C65' C64' C66 41(3) .
C63 C64' C64 71(5) .
C63' C64' C64 51(4) .
C65 C64' C64 41(3) .
C65' C64' C64 64(4) .
C66 C64' C64 81(4) .
C64 C65 C66 133(7) .
C64 C65 C64' 63(4) .
C66 C65 C64' 76(4) .
C64 C65 C65' 77(5) .
C66 C65 C65' 58(4) .
C64' C65 C65' 46(3) .
C64 C65 C63 46(4) .
C66 C65 C63 101(4) .
C64' C65 C63 28(2) .
C65' C65 C63 69(4) .
C66 C65' C64' 99(5) .
C66 C65' C65 62(4) .
C64' C65' C65 87(4) .
C66 C65' C66' 56(4) .
C64' C65' C66' 151(6) .
C65 C65' C66' 93(6) .
C66 C65' C64 109(5) .
C64' C65' C64 69(4) .
C65 C65' C64 49(3) .
C66' C65' C64 130(6) .
C65 C66 C65' 61(4) .
C65 C66 C64' 63(3) .
C65' C66 C64' 40(4) .
C65 C66 C66' 99(5) .
C65' C66 C66' 67(4) .
C64' C66 C66' 106(5) .
C66' C66' C65' 173(5) 2_666
C66' C66' C66 116(6) 2_666
C65' C66' C66 57(4) .

loop_
_geom_bond_atom_site_label_1
_geom_bond_atom_site_label_2
_geom_bond_distance
_geom_bond_site_symmetry_2
Al1 O1 1.825(2) .
Al1 C40 1.945(5) .
Al1 N3 1.969(3) .
Al1 C42 1.968(4) .
Al2 O2 1.805(2) .
Al2 C44 1.947(3) .
Al2 C46 1.954(3) .
Al2 N1 1.954(3) .
Al3 O3 1.815(2) .
Al3 N2 1.953(2) .
Al3 C50 1.958(4) .
Al3 C48 1.962(4) .
Cl1 C11 1.746(4) .
Cl2 C24 1.747(4) .
Cl3 C37 1.744(4) .
O1 C1 1.297(3) .
O2 C14 1.281(3) .
O3 C27 1.284(3) .
N1 C1 1.308(4) .
N1 C8 1.445(4) .
N2 C14 1.318(3) .
N2 C21 1.435(3) .
N3 C27 1.306(4) .
N3 C34 1.437(4) .
C1 C2 1.491(4) .
C2 C7 1.376(5) .
C2 C3 1.392(5) .
C3 C4 1.393(6) .
C4 C5 1.401(7) .
C5 C6 1.347(7) .
C6 C7 1.376(5) .
C8 C9 1.362(5) .
C8 C13 1.370(5) .
C9 C10 1.413(6) .
C10 C11 1.343(7) .
C11 C12 1.340(6) .
C12 C13 1.376(5) .
C14 C15 1.489(4) .
C15 C20 1.376(4) .
C15 C16 1.383(5) .
C16 C17 1.380(6) .
C17 C18 1.367(8) .
C18 C19 1.356(8) .
C19 C20 1.388(6) .
C21 C26 1.371(4) .
C21 C22 1.375(4) .
C22 C23 1.389(5) .
C23 C24 1.365(5) .
C24 C25 1.347(5) .
C25 C26 1.383(5) .
C27 C28 1.499(4) .
C28 C29 1.366(5) .
C28 C33 1.370(5) .
C29 C30 1.390(6) .
C30 C31 1.366(7) .
C31 C32 1.343(7) .
C32 C33 1.364(6) .
C34 C35 1.369(4) .
C34 C39 1.375(4) .
C35 C36 1.384(5) .
C36 C37 1.346(5) .
C37 C38 1.376(5) .
C38 C39 1.363(5) .
C40 C41 1.509(7) .
C42 C43' 1.296(16) .
C42 C43 1.532(8) .
C43 C43' 1.50(2) .
C44 C45 1.523(5) .
C46 C47 1.502(5) .
C48 C49 1.537(7) .
C50 C51 1.409(11) .
C50 C51' 1.483(14) .
C51 C51' 1.623(18) .
C61 C62' 1.31(6) .
C61 C62 1.30(4) .
C62 C63' 1.04(8) .
C62 C62' 1.44(6) .
C62 C63 1.42(8) .
C62' C64 1.11(7) .
C62' C63' 1.35(8) .
C62' C63 1.87(8) .
C63 C63' 0.76(9) .
C63 C64' 0.98(6) .
C63 C64 1.52(8) .
C63 C65 2.08(8) .
C63' C64' 1.26(9) .
C63' C64 1.23(8) .
C64 C65 1.14(7) .
C64 C64' 1.53(7) .
C64 C65' 1.47(8) .
C64' C65 1.67(6) .
C64' C65' 1.19(6) .
C64' C66 1.81(7) .
C65 C66 1.25(6) .
C65 C65' 1.24(6) .
C65' C66 1.20(7) .
C65' C66' 1.32(7) .
C66 C66' 1.19(6) .
C66' C66' 2.93(10) 2_666
